data_7222342
loop_
_publ_author_name
'Munoz, A.'
'Alonso, J.A.'
'Casais, M.T.'
'Martinez-Lope, M.J.'
'Martinez, J.L.'
'Fernandez-Diaz, M.T.'

_publ_section_title
;
 Structural and magnetic transition in Yb V O3: a neutron diffraction
 study
;
_journal_name_full 'Journal of Materials Chemistry'
_journal_page_first 1234
_journal_page_last 1240
_journal_volume 13
_journal_year 2003
_chemical_formula_sum 'O3 V Yb'
_chemical_name_systematic 'Yb V O3'
_space_group_IT_number 62
_symmetry_space_group_name_Hall '-P 2ac 2n'
_symmetry_space_group_name_H-M 'P n m a'
_cell_angle_alpha 90
_cell_angle_beta 90
_cell_angle_gamma 90
_cell_formula_units_Z 4
_cell_length_a 5.5662
_cell_length_b 7.5446
_cell_length_c 5.232
_cell_volume 219.717
_citation_journal_id_ASTM JMACEP
_cod_data_source_file Munoz_JMACEP_2003_391.cif
_cod_data_source_block O3V1Yb1
_cod_original_cell_volume 219.7165
_cod_original_formula_sum 'O3 V1 Yb1'
_cod_database_code 7222342

loop_
_symmetry_equiv_pos_as_xyz
x,y,z
-x+1/2,-y,z+1/2
x+1/2,-y+1/2,-z+1/2
-x,y+1/2,-z
-x,-y,-z
x-1/2,y,-z-1/2
-x-1/2,y-1/2,z-1/2
x,-y-1/2,z

loop_
_atom_site_label
_atom_site_type_symbol
_atom_site_fract_x
_atom_site_fract_y
_atom_site_fract_z
_atom_site_occupancy
_atom_site_U_iso_or_equiv
Yb1 Yb+3 0.07046 0.25 0.9797 1 0.0
V1 V+3 0.5 0 0 1 0.0
O1 O-2 0.4552 0.25 0.1172 1 0.0
O2 O-2 0.3065 0.05928 0.6882 1 0.0
